data_7220643
loop_
_publ_author_name
'Zhu, Tianyu'
'Chen, Peng'
'Li, Hongfeng'
'Sun, Wenbin'
'Gao, Ting'
'Yan, Pengfei'

_publ_section_title
;
 Structural effects on the photophysical properties of mono-\b-diketonate
 and bis-\b-diketonate Eu(III) complexes.
;
_journal_issue 24
_journal_name_full 'Physical chemistry chemical physics : PCCP'
_journal_page_first 16136
_journal_page_last 16144
_journal_paper_doi 10.1039/c5cp01392e
_journal_volume 17
_journal_year 2015
_chemical_formula_sum 'C35 H32 Eu F9 O11 S'
_chemical_formula_weight 983.63
_chemical_name_systematic
; 
 ? 
;
_space_group_IT_number 2
_symmetry_cell_setting triclinic
_symmetry_space_group_name_Hall '-P 1'
_symmetry_space_group_name_H-M 'P -1'
_atom_sites_solution_hydrogens geom
_atom_sites_solution_primary direct
_atom_sites_solution_secondary difmap
_audit_creation_method SHELXL-97
_audit_update_record
;
2015-03-05 deposited with the CCDC.
2015-05-11 downloaded from the CCDC.
;
_cell_angle_alpha 75.358(4)
_cell_angle_beta 74.280(4)
_cell_angle_gamma 83.906(3)
_cell_formula_units_Z 2
_cell_length_a 11.1497(5)
_cell_length_b 13.5201(5)
_cell_length_c 14.2594(7)
_cell_measurement_reflns_used 5250
_cell_measurement_temperature 293(2)
_cell_measurement_theta_max 28.75
_cell_measurement_theta_min 3.12
_cell_volume 2000.30(16)
_computing_cell_refinement 'CrysAlis PRO (Agilent, 2011)'
_computing_data_collection 'CrysAlis PRO (Agilent, 2011)'
_computing_data_reduction 'CrysAlis PRO (Agilent, 2011)'
_computing_molecular_graphics 'Bruker SHELXTL'
_computing_publication_material 'Bruker SHELXTL'
_computing_structure_refinement 'SHELXL-97 (Sheldrick, 1997)'
_computing_structure_solution 'SHELXS-97 (Sheldrick, 1990)'
_diffrn_ambient_temperature 293(2)
_diffrn_measured_fraction_theta_full 0.996
_diffrn_measured_fraction_theta_max 0.858
_diffrn_measurement_device_type 'Xcalibur, Eos'
_diffrn_radiation_monochromator graphite
_diffrn_radiation_source 'Enhance (Mo) X-ray Source'
_diffrn_radiation_type MoK\a
_diffrn_radiation_wavelength 0.71073
_diffrn_reflns_av_R_equivalents 0.0258
_diffrn_reflns_av_sigmaI/netI 0.0453
_diffrn_reflns_limit_h_max 12
_diffrn_reflns_limit_h_min -14
_diffrn_reflns_limit_k_max 17
_diffrn_reflns_limit_k_min -17
_diffrn_reflns_limit_l_max 16
_diffrn_reflns_limit_l_min -17
_diffrn_reflns_number 15490
_diffrn_reflns_theta_full 26.50
_diffrn_reflns_theta_max 28.81
_diffrn_reflns_theta_min 3.13
_exptl_absorpt_coefficient_mu 1.717
_exptl_absorpt_correction_T_max 0.800
_exptl_absorpt_correction_T_min 0.773
_exptl_absorpt_correction_type multi-scan
_exptl_absorpt_process_details
;
CrysAlisPro, Agilent Technologies,
Version 1.171.36.28 (release 01-02-2013 CrysAlis171 .NET)
(compiled Feb  1 2013,16:14:44)
Empirical absorption correction using spherical harmonics,
 implemented in SCALE3 ABSPACK scaling algorithm.
;
_exptl_crystal_colour colorless
_exptl_crystal_density_diffrn 1.633
_exptl_crystal_density_method 'not measured'
_exptl_crystal_description block
_exptl_crystal_F_000 980
_exptl_crystal_size_max 0.15
_exptl_crystal_size_mid 0.14
_exptl_crystal_size_min 0.13
_refine_diff_density_max 0.652
_refine_diff_density_min -0.842
_refine_diff_density_rms 0.102
_refine_ls_extinction_method none
_refine_ls_goodness_of_fit_ref 1.018
_refine_ls_hydrogen_treatment mixed
_refine_ls_matrix_type full
_refine_ls_number_parameters 522
_refine_ls_number_reflns 8960
_refine_ls_number_restraints 14
_refine_ls_restrained_S_all 1.021
_refine_ls_R_factor_all 0.0741
_refine_ls_R_factor_gt 0.0468
_refine_ls_shift/su_max 0.020
_refine_ls_shift/su_mean 0.002
_refine_ls_structure_factor_coef Fsqd
_refine_ls_weighting_details 'calc w=1/[\s^2^(Fo^2^)+(0.0597P)^2^+1.2850P] where P=(Fo^2^+2Fc^2^)/3'
_refine_ls_weighting_scheme calc
_refine_ls_wR_factor_gt 0.1110
_refine_ls_wR_factor_ref 0.1314
_reflns_number_gt 6258
_reflns_number_total 8960
_reflns_threshold_expression >2sigma(I)
_cod_data_source_file c5cp01392e2.cif
_cod_data_source_block c
_cod_depositor_comments 'Adding full bibliography for 7220643--7220644.cif.'
_cod_original_cell_volume 2000.30(15)
_cod_original_sg_symbol_H-M P-1
_cod_database_code 7220643

loop_
_symmetry_equiv_pos_as_xyz
'x, y, z'
'-x, -y, -z'

loop_
_atom_site_label
_atom_site_type_symbol
_atom_site_fract_x
_atom_site_fract_y
_atom_site_fract_z
_atom_site_U_iso_or_equiv
_atom_site_adp_type
_atom_site_occupancy
_atom_site_symmetry_multiplicity
_atom_site_calc_flag
_atom_site_refinement_flags
Eu1 Eu 0.41133(3) 0.825903(17) 0.167007(17) 0.06927(12) Uani 1 1 d .
S1 S 0.4437(3) 0.76681(12) -0.06591(12) 0.1274(8) Uani 1 1 d .
O1 O 0.2842(4) 0.9727(3) 0.1135(3) 0.0864(11) Uani 1 1 d .
O2 O 0.6285(5) 0.6026(3) 0.7083(3) 0.1169(17) Uani 1 1 d .
O3 O 0.4522(5) 0.8509(3) -0.0155(3) 0.1031(15) Uani 1 1 d .
O4 O 0.5409(4) 0.6873(3) 0.1177(3) 0.0818(10) Uani 1 1 d .
O5 O 0.5328(4) 0.7552(3) 0.2836(3) 0.0793(10) Uani 1 1 d .
O6 O 0.3708(4) 0.9392(3) 0.2798(3) 0.0870(11) Uani 1 1 d .
O7 O 0.5810(4) 0.9433(3) 0.0930(3) 0.0787(10) Uani 1 1 d D
O8 O -0.0472(8) 0.6483(9) 0.7687(9) 0.251(5) Uani 1 1 d .
O9 O 0.2743(5) 0.7458(4) 0.3166(3) 0.1080(15) Uani 1 1 d .
O10 O 0.2491(5) 0.7464(3) 0.1345(4) 0.1008(14) Uani 1 1 d .
O11 O 0.2550(7) 1.0346(5) 0.7022(4) 0.145(2) Uani 1 1 d .
C1 C 0.1813(10) 1.1065(8) 0.7465(7) 0.166(4) Uani 1 1 d .
H1A H 0.1957 1.1011 0.8110 0.249 Uiso 1 1 calc R
H1B H 0.0953 1.0952 0.7542 0.249 Uiso 1 1 calc R
H1C H 0.2015 1.1736 0.7051 0.249 Uiso 1 1 calc R
C2 C 0.1987(6) 1.0190(5) 0.1667(5) 0.0805(15) Uani 1 1 d .
C3 C 0.1103(8) 1.0789(7) 0.1064(7) 0.113(2) Uani 1 1 d .
C4 C 0.6075(5) 0.6197(5) 0.1591(4) 0.0801(15) Uani 1 1 d .
C5 C 0.0134(11) 0.6643(10) 0.6581(8) 0.155(4) Uani 1 1 d .
C6 C 0.5885(4) 0.6730(4) 0.3121(4) 0.0657(12) Uani 1 1 d .
C7 C 0.1291(11) 0.6881(8) 0.6258(9) 0.154(4) Uani 1 1 d .
H7A H 0.1767 0.6932 0.6687 0.185 Uiso 1 1 calc R
C8 C 0.6249(6) 0.6135(5) 0.6123(4) 0.0841(16) Uani 1 1 d .
C9 C 0.6071(5) 0.6509(4) 0.4146(4) 0.0648(12) Uani 1 1 d .
C10 C -0.0065(13) 0.6750(13) 0.5044(11) 0.247(9) Uani 1 1 d .
H10A H -0.0555 0.6663 0.4638 0.296 Uiso 1 1 calc R
C11 C 0.2741(6) 0.9864(4) 0.3167(4) 0.0763(14) Uani 1 1 d .
C12 C 0.2601(6) 1.0034(4) 0.4185(4) 0.0821(15) Uani 1 1 d .
C13 C 0.6307(6) 0.6036(5) 0.2506(4) 0.0844(16) Uani 1 1 d .
H13A H 0.6759 0.5448 0.2732 0.101 Uiso 1 1 calc R
C14 C 0.0702(12) 0.6892(10) 0.1199(13) 0.173(5) Uani 1 1 d .
C15 C 0.2496(9) 1.0260(6) 0.6092(5) 0.112(2) Uani 1 1 d .
C16 C 0.1810(11) 0.7066(8) 0.5156(7) 0.146(3) Uani 1 1 d .
H16A H 0.2635 0.7247 0.4873 0.175 Uiso 1 1 calc R
C17 C 0.1686(7) 1.0615(7) 0.4654(6) 0.117(2) Uani 1 1 d .
H17A H 0.1077 1.0943 0.4336 0.140 Uiso 1 1 calc R
C18 C 0.5865(10) 0.7070(6) 0.5639(5) 0.144(4) Uani 1 1 d .
H18A H 0.5672 0.7601 0.5968 0.173 Uiso 1 1 calc R
C19 C 0.0950(7) 0.7015(6) 0.2858(9) 0.116(3) Uani 1 1 d .
H19A H 0.0131 0.6814 0.3127 0.139 Uiso 1 1 calc R
C20 C 0.6632(10) 0.5400(9) 0.0952(7) 0.138(4) Uani 1 1 d .
C21 C 0.1112(8) 0.6975(6) 0.4584(7) 0.112(2) Uani 1 1 d .
C22 C 0.5761(8) 0.7239(5) 0.4668(5) 0.122(3) Uani 1 1 d .
H22A H 0.5468 0.7877 0.4365 0.146 Uiso 1 1 calc R
C23 C 0.6604(7) 0.5402(5) 0.5602(5) 0.099(2) Uani 1 1 d .
H23A H 0.6902 0.4766 0.5904 0.119 Uiso 1 1 calc R
C24 C 0.1645(8) 1.0728(7) 0.5618(6) 0.126(3) Uani 1 1 d .
H24A H 0.1014 1.1135 0.5926 0.151 Uiso 1 1 calc R
C25 C 0.1455(9) 0.7149(6) 0.1848(8) 0.107(2) Uani 1 1 d .
C26 C 0.3463(19) 0.8192(8) -0.1463(10) 0.293(11) Uani 1 1 d .
H36A H 0.3739 0.7938 -0.2060 0.440 Uiso 1 1 calc R
H36B H 0.3497 0.8924 -0.1637 0.440 Uiso 1 1 calc R
H36C H 0.2621 0.8000 -0.1131 0.440 Uiso 1 1 calc R
C27 C 0.1623(7) 0.7170(5) 0.3495(6) 0.099(2) Uani 1 1 d .
C28 C 0.6528(7) 0.5590(4) 0.4625(5) 0.096(2) Uani 1 1 d .
H28A H 0.6794 0.5079 0.4276 0.115 Uiso 1 1 calc R
C29 C 0.6783(8) 0.5095(5) 0.7595(5) 0.116(2) Uani 1 1 d .
H29A H 0.6758 0.5139 0.8262 0.174 Uiso 1 1 calc R
H29B H 0.7630 0.4981 0.7240 0.174 Uiso 1 1 calc R
H29C H 0.6294 0.4537 0.7629 0.174 Uiso 1 1 calc R
C30 C 0.1823(6) 1.0252(5) 0.2630(5) 0.0887(17) Uani 1 1 d .
H30A H 0.1089 1.0557 0.2946 0.106 Uiso 1 1 calc R
C31 C 0.3459(11) 0.9592(8) 0.4688(6) 0.167(5) Uani 1 1 d .
H31A H 0.4112 0.9198 0.4384 0.201 Uiso 1 1 calc R
C32 C 0.3407(13) 0.9699(8) 0.5629(7) 0.200(6) Uani 1 1 d .
H32A H 0.4018 0.9376 0.5948 0.240 Uiso 1 1 calc R
C33 C 0.0326(14) 0.6433(10) 0.8232(10) 0.210(7) Uani 1 1 d .
H33A H -0.0120 0.6366 0.8921 0.315 Uiso 1 1 calc R
H33B H 0.0789 0.7046 0.8002 0.315 Uiso 1 1 calc R
H33C H 0.0889 0.5851 0.8169 0.315 Uiso 1 1 calc R
C34 C -0.0614(16) 0.6638(17) 0.5984(16) 0.297(11) Uani 1 1 d U
H34A H -0.1469 0.6559 0.6231 0.357 Uiso 1 1 calc R
C35 C 0.5908(15) 0.7715(9) -0.1566(8) 0.242(8) Uani 1 1 d U
H35A H 0.5808 0.7539 -0.2151 0.363 Uiso 1 1 calc R
H35B H 0.6492 0.7237 -0.1287 0.363 Uiso 1 1 calc R
H35C H 0.6212 0.8393 -0.1746 0.363 Uiso 1 1 calc R
F1 F 0.6931(9) 0.4508(6) 0.1472(6) 0.233(4) Uani 1 1 d .
F2 F 0.5943(8) 0.5152(6) 0.0525(6) 0.228(4) Uani 1 1 d .
F3 F 0.7627(9) 0.5704(7) 0.0337(8) 0.309(7) Uani 1 1 d .
F4 F 0.0675(6) 1.0229(5) 0.0617(5) 0.183(3) Uani 1 1 d .
F5 F 0.0079(5) 1.1174(5) 0.1620(4) 0.163(2) Uani 1 1 d .
F6 F 0.1642(6) 1.1557(5) 0.0383(5) 0.173(2) Uani 1 1 d .
F7 F -0.0398(8) 0.6561(12) 0.1708(10) 0.319(8) Uani 1 1 d .
F8 F 0.0454(13) 0.7656(7) 0.0572(11) 0.334(8) Uani 1 1 d .
F9 F 0.1210(6) 0.6183(6) 0.0769(6) 0.196(3) Uani 1 1 d .
H1 H 0.563(6) 1.0133(18) 0.085(5) 0.12(2) Uiso 1 1 d D
H2 H 0.655(4) 0.931(6) 0.045(4) 0.13(3) Uiso 1 1 d D

loop_
_atom_site_aniso_label
_atom_site_aniso_U_11
_atom_site_aniso_U_22
_atom_site_aniso_U_33
_atom_site_aniso_U_23
_atom_site_aniso_U_13
_atom_site_aniso_U_12
Eu1 0.1155(3) 0.05214(16) 0.04745(15) -0.00416(10) -0.03788(14) -0.00835(12)
S1 0.276(3) 0.0641(9) 0.0645(9) -0.0076(7) -0.0753(13) -0.0402(12)
O1 0.131(3) 0.073(2) 0.067(2) -0.0164(19) -0.051(2) 0.014(2)
O2 0.203(5) 0.095(3) 0.068(3) -0.025(2) -0.074(3) 0.041(3)
O3 0.215(5) 0.056(2) 0.053(2) -0.0063(16) -0.057(3) -0.022(2)
O4 0.118(3) 0.081(2) 0.056(2) -0.0198(17) -0.037(2) 0.005(2)
O5 0.125(3) 0.058(2) 0.069(2) -0.0197(16) -0.051(2) 0.0150(19)
O6 0.119(3) 0.082(3) 0.077(2) -0.034(2) -0.048(2) 0.021(2)
O7 0.122(3) 0.061(2) 0.057(2) -0.0111(17) -0.028(2) -0.015(2)
O8 0.143(6) 0.354(14) 0.199(10) -0.015(9) 0.008(7) -0.026(7)
O9 0.116(4) 0.135(4) 0.076(3) -0.005(3) -0.032(2) -0.044(3)
O10 0.139(4) 0.082(3) 0.101(3) -0.009(2) -0.073(3) -0.009(3)
O11 0.230(7) 0.142(5) 0.076(3) -0.041(3) -0.056(4) 0.024(4)
C1 0.227(11) 0.173(10) 0.105(7) -0.081(7) -0.004(7) -0.029(8)
C2 0.101(4) 0.074(4) 0.078(4) -0.017(3) -0.044(3) 0.002(3)
C3 0.114(6) 0.125(6) 0.123(6) -0.043(5) -0.070(5) 0.026(5)
C4 0.089(4) 0.095(4) 0.064(3) -0.031(3) -0.026(3) 0.009(3)
C5 0.109(7) 0.203(10) 0.103(7) 0.012(7) 0.017(6) -0.017(7)
C6 0.073(3) 0.070(3) 0.062(3) -0.020(2) -0.027(2) 0.001(2)
C7 0.161(10) 0.155(9) 0.149(10) -0.042(7) -0.039(8) -0.007(7)
C8 0.121(5) 0.077(4) 0.065(3) -0.018(3) -0.051(3) 0.022(3)
C9 0.083(3) 0.061(3) 0.061(3) -0.020(2) -0.034(2) 0.008(2)
C10 0.184(12) 0.35(2) 0.156(11) 0.000(12) 0.040(10) -0.133(13)
C11 0.099(4) 0.072(3) 0.065(3) -0.021(3) -0.030(3) -0.001(3)
C12 0.120(5) 0.072(3) 0.061(3) -0.020(3) -0.032(3) 0.000(3)
C13 0.106(4) 0.089(4) 0.075(4) -0.037(3) -0.044(3) 0.022(3)
C14 0.155(10) 0.163(10) 0.272(16) -0.082(11) -0.153(11) 0.013(8)
C15 0.185(8) 0.093(5) 0.065(4) -0.013(3) -0.044(5) -0.010(5)
C16 0.167(9) 0.161(9) 0.093(6) -0.022(6) -0.002(6) -0.030(7)
C17 0.120(6) 0.156(7) 0.091(5) -0.059(5) -0.034(4) 0.020(5)
C18 0.271(10) 0.102(5) 0.084(5) -0.051(4) -0.095(6) 0.095(6)
C19 0.078(5) 0.104(5) 0.178(9) -0.039(6) -0.049(5) 0.006(4)
C20 0.159(8) 0.185(9) 0.091(5) -0.070(6) -0.067(6) 0.083(7)
C21 0.108(6) 0.091(5) 0.112(6) 0.000(4) -0.006(5) -0.003(4)
C22 0.223(8) 0.085(4) 0.071(4) -0.032(3) -0.077(5) 0.070(5)
C23 0.161(6) 0.068(4) 0.087(4) -0.016(3) -0.073(4) 0.023(4)
C24 0.132(6) 0.156(8) 0.090(5) -0.058(5) -0.010(5) 0.014(5)
C25 0.115(6) 0.079(4) 0.154(8) -0.037(5) -0.081(6) 0.024(4)
C26 0.63(3) 0.128(9) 0.249(15) -0.020(9) -0.35(2) -0.015(13)
C27 0.088(5) 0.078(4) 0.120(6) -0.009(4) -0.024(4) -0.001(3)
C28 0.155(6) 0.068(3) 0.085(4) -0.032(3) -0.068(4) 0.035(3)
C29 0.183(7) 0.091(5) 0.083(4) 0.004(3) -0.074(5) 0.005(4)
C30 0.097(4) 0.104(5) 0.078(4) -0.035(3) -0.036(3) 0.006(3)
C31 0.253(11) 0.180(9) 0.104(6) -0.078(6) -0.112(7) 0.118(8)
C32 0.331(15) 0.197(10) 0.117(7) -0.098(7) -0.140(9) 0.159(11)
C33 0.266(15) 0.219(13) 0.229(15) -0.121(11) -0.178(13) 0.092(11)
C34 0.187(14) 0.45(3) 0.217(19) 0.012(18) -0.013(14) -0.145(16)
C35 0.418(19) 0.173(10) 0.110(7) -0.083(7) 0.059(10) -0.118(12)
F1 0.343(10) 0.210(7) 0.201(7) -0.144(6) -0.134(7) 0.148(7)
F2 0.298(8) 0.258(8) 0.234(8) -0.199(7) -0.164(7) 0.127(7)
F3 0.290(9) 0.281(10) 0.304(11) -0.210(9) 0.179(9) -0.100(8)
F4 0.205(5) 0.218(6) 0.206(6) -0.101(5) -0.153(5) 0.034(4)
F5 0.138(4) 0.214(6) 0.169(5) -0.070(4) -0.091(4) 0.058(4)
F6 0.180(5) 0.155(5) 0.174(5) 0.041(4) -0.109(4) 0.012(4)
F7 0.139(6) 0.52(2) 0.425(16) -0.292(16) -0.101(8) -0.043(8)
F8 0.457(17) 0.223(8) 0.489(19) -0.074(10) -0.432(18) 0.049(10)
F9 0.200(6) 0.207(7) 0.263(8) -0.138(6) -0.124(6) 0.005(5)

loop_
_atom_type_symbol
_atom_type_description
_atom_type_scat_dispersion_real
_atom_type_scat_dispersion_imag
_atom_type_scat_source
C C 0.0033 0.0016 'International Tables Vol C Tables 4.2.6.8 and 6.1.1.4'
H H 0.0000 0.0000 'International Tables Vol C Tables 4.2.6.8 and 6.1.1.4'
Eu Eu -0.1578 3.6682 'International Tables Vol C Tables 4.2.6.8 and 6.1.1.4'
F F 0.0171 0.0103 'International Tables Vol C Tables 4.2.6.8 and 6.1.1.4'
O O 0.0106 0.0060 'International Tables Vol C Tables 4.2.6.8 and 6.1.1.4'
S S 0.1246 0.1234 'International Tables Vol C Tables 4.2.6.8 and 6.1.1.4'

loop_
_geom_angle_atom_site_label_1
_geom_angle_atom_site_label_2
_geom_angle_atom_site_label_3
_geom_angle
O9 Eu1 O4 102.79(16)
O9 Eu1 O5 72.88(15)
O4 Eu1 O5 69.92(12)
O9 Eu1 O1 100.23(17)
O4 Eu1 O1 145.00(13)
O5 Eu1 O1 143.03(13)
O9 Eu1 O10 68.97(17)
O4 Eu1 O10 85.02(16)
O5 Eu1 O10 127.67(13)
O1 Eu1 O10 79.05(15)
O9 Eu1 O6 72.24(16)
O4 Eu1 O6 144.11(13)
O5 Eu1 O6 74.81(12)
O1 Eu1 O6 68.62(13)
O10 Eu1 O6 123.04(17)
O9 Eu1 O7 144.92(14)
O4 Eu1 O7 91.87(14)
O5 Eu1 O7 82.91(13)
O1 Eu1 O7 83.99(15)
O10 Eu1 O7 144.94(15)
O6 Eu1 O7 77.22(14)
O9 Eu1 O3 141.26(16)
O4 Eu1 O3 71.17(13)
O5 Eu1 O3 133.33(16)
O1 Eu1 O3 74.34(15)
O10 Eu1 O3 72.37(17)
O6 Eu1 O3 134.58(13)
O7 Eu1 O3 73.59(13)
O3 S1 C26 104.9(4)
O3 S1 C35 102.3(4)
C26 S1 C35 99.5(8)
C2 O1 Eu1 128.4(4)
C8 O2 C29 119.4(5)
S1 O3 Eu1 123.4(2)
C4 O4 Eu1 134.0(3)
C6 O5 Eu1 138.7(3)
C11 O6 Eu1 132.3(4)
Eu1 O7 H1 119(4)
Eu1 O7 H2 125(5)
H1 O7 H2 110(6)
C33 O8 C5 113.5(11)
C27 O9 Eu1 139.9(5)
C25 O10 Eu1 134.4(5)
C1 O11 C15 120.4(8)
O11 C1 H1A 109.5
O11 C1 H1B 109.5
H1A C1 H1B 109.5
O11 C1 H1C 109.5
H1A C1 H1C 109.5
H1B C1 H1C 109.5
O1 C2 C30 129.4(6)
O1 C2 C3 110.9(6)
C30 C2 C3 119.6(6)
F6 C3 F4 107.7(8)
F6 C3 F5 106.6(7)
F4 C3 F5 104.2(7)
F6 C3 C2 111.5(7)
F4 C3 C2 112.6(7)
F5 C3 C2 113.7(7)
O4 C4 C13 129.9(5)
O4 C4 C20 112.0(5)
C13 C4 C20 117.9(6)
C7 C5 C34 124.2(12)
C7 C5 O8 118.6(13)
C34 C5 O8 116.8(13)
O5 C6 C13 121.5(5)
O5 C6 C9 117.1(4)
C13 C6 C9 121.4(5)
C5 C7 C16 115.5(11)
C5 C7 H7A 122.3
C16 C7 H7A 122.3
C23 C8 O2 124.9(5)
C23 C8 C18 118.0(5)
O2 C8 C18 117.1(5)
C22 C9 C28 116.3(5)
C22 C9 C6 119.0(5)
C28 C9 C6 124.7(5)
C34 C10 C21 128.0(17)
C34 C10 H10A 116.0
C21 C10 H10A 116.0
O6 C11 C30 121.6(5)
O6 C11 C12 117.5(5)
C30 C11 C12 120.9(6)
C31 C12 C17 116.2(6)
C31 C12 C11 118.3(6)
C17 C12 C11 125.5(6)
C4 C13 C6 122.2(5)
C4 C13 H13A 118.9
C6 C13 H13A 118.9
F8 C14 F9 110.1(16)
F8 C14 F7 102.8(11)
F9 C14 F7 104.1(11)
F8 C14 C25 112.5(10)
F9 C14 C25 113.3(9)
F7 C14 C25 113.2(14)
C24 C15 C32 118.6(7)
C24 C15 O11 125.0(8)
C32 C15 O11 116.4(8)
C21 C16 C7 120.1(10)
C21 C16 H16A 119.9
C7 C16 H16A 119.9
C12 C17 C24 120.8(8)
C12 C17 H17A 119.6
C24 C17 H17A 119.6
C8 C18 C22 120.9(6)
C8 C18 H18A 119.5
C22 C18 H18A 119.5
C25 C19 C27 122.0(7)
C25 C19 H19A 119.0
C27 C19 H19A 119.0
F2 C20 F3 109.9(9)
F2 C20 F1 101.0(11)
F3 C20 F1 104.8(9)
F2 C20 C4 116.1(7)
F3 C20 C4 110.1(10)
F1 C20 C4 114.1(7)
C16 C21 C10 116.1(11)
C16 C21 C27 120.0(8)
C10 C21 C27 123.8(11)
C9 C22 C18 122.0(6)
C9 C22 H22A 119.0
C18 C22 H22A 119.0
C8 C23 C28 120.3(5)
C8 C23 H23A 119.8
C28 C23 H23A 119.8
C15 C24 C17 120.9(8)
C15 C24 H24A 119.6
C17 C24 H24A 119.6
O10 C25 C19 128.7(7)
O10 C25 C14 111.7(11)
C19 C25 C14 119.6(11)
S1 C26 H36A 109.5
S1 C26 H36B 109.5
H36A C26 H36B 109.5
S1 C26 H36C 109.5
H36A C26 H36C 109.5
H36B C26 H36C 109.5
O9 C27 C19 121.6(8)
O9 C27 C21 116.0(8)
C19 C27 C21 122.4(8)
C23 C28 C9 122.4(5)
C23 C28 H28A 118.8
C9 C28 H28A 118.8
O2 C29 H29A 109.5
O2 C29 H29B 109.5
H29A C29 H29B 109.5
O2 C29 H29C 109.5
H29A C29 H29C 109.5
H29B C29 H29C 109.5
C2 C30 C11 121.8(6)
C2 C30 H30A 119.1
C11 C30 H30A 119.1
C12 C31 C32 122.7(8)
C12 C31 H31A 118.7
C32 C31 H31A 118.7
C15 C32 C31 120.9(8)
C15 C32 H32A 119.6
C31 C32 H32A 119.6
O8 C33 H33A 109.5
O8 C33 H33B 109.5
H33A C33 H33B 109.5
O8 C33 H33C 109.5
H33A C33 H33C 109.5
H33B C33 H33C 109.5
C10 C34 C5 115.5(16)
C10 C34 H34A 122.3
C5 C34 H34A 122.2
S1 C35 H35A 109.5
S1 C35 H35B 109.5
H35A C35 H35B 109.5
S1 C35 H35C 109.5
H35A C35 H35C 109.5
H35B C35 H35C 109.5

loop_
_geom_bond_atom_site_label_1
_geom_bond_atom_site_label_2
_geom_bond_distance
Eu1 O9 2.340(4)
Eu1 O4 2.373(4)
Eu1 O5 2.378(3)
Eu1 O1 2.399(4)
Eu1 O10 2.400(5)
Eu1 O6 2.417(4)
Eu1 O7 2.433(4)
Eu1 O3 2.458(4)
S1 O3 1.514(4)
S1 C26 1.760(11)
S1 C35 1.788(12)
O1 C2 1.264(7)
O2 C8 1.351(7)
O2 C29 1.426(7)
O4 C4 1.248(7)
O5 C6 1.245(6)
O6 C11 1.249(7)
O7 H1 0.93(2)
O7 H2 0.94(2)
O8 C33 1.317(13)
O8 C5 1.507(14)
O9 C27 1.275(8)
O10 C25 1.237(10)
O11 C1 1.370(10)
O11 C15 1.379(8)
C1 H1A 0.9600
C1 H1B 0.9600
C1 H1C 0.9600
C2 C30 1.358(8)
C2 C3 1.518(9)
C3 F6 1.300(10)
C3 F4 1.302(9)
C3 F5 1.340(9)
C4 C13 1.357(8)
C4 C20 1.557(10)
C5 C7 1.293(13)
C5 C34 1.346(19)
C6 C13 1.404(7)
C6 C9 1.482(6)
C7 C16 1.486(14)
C7 H7A 0.9300
C8 C23 1.349(8)
C8 C18 1.365(8)
C9 C22 1.344(8)
C9 C28 1.376(7)
C10 C34 1.29(2)
C10 C21 1.328(13)
C10 H10A 0.9300
C11 C30 1.421(8)
C11 C12 1.491(8)
C12 C31 1.350(10)
C12 C17 1.352(9)
C13 H13A 0.9300
C14 F8 1.245(15)
C14 F9 1.268(13)
C14 F7 1.304(17)
C14 C25 1.525(12)
C15 C24 1.326(11)
C15 C32 1.330(12)
C16 C21 1.304(12)
C16 H16A 0.9300
C17 C24 1.409(10)
C17 H17A 0.9300
C18 C22 1.380(8)
C18 H18A 0.9300
C19 C25 1.370(12)
C19 C27 1.389(11)
C19 H19A 0.9300
C20 F2 1.219(11)
C20 F3 1.248(12)
C20 F1 1.309(11)
C21 C27 1.467(11)
C22 H22A 0.9300
C23 C28 1.376(8)
C23 H23A 0.9300
C24 H24A 0.9300
C26 H36A 0.9600
C26 H36B 0.9600
C26 H36C 0.9600
C28 H28A 0.9300
C29 H29A 0.9600
C29 H29B 0.9600
C29 H29C 0.9600
C30 H30A 0.9300
C31 C32 1.370(10)
C31 H31A 0.9300
C32 H32A 0.9300
C33 H33A 0.9600
C33 H33B 0.9600
C33 H33C 0.9600
C34 H34A 0.9300
C35 H35A 0.9600
C35 H35B 0.9600
C35 H35C 0.9600

loop_
_geom_hbond_atom_site_label_D
_geom_hbond_atom_site_label_H
_geom_hbond_atom_site_label_A
_geom_hbond_distance_DH
_geom_hbond_distance_HA
_geom_hbond_distance_DA
_geom_hbond_angle_DHA
_geom_hbond_site_symmetry_A
O7 H1 O3 0.93(2) 1.87(3) 2.747(5) 157(6) 2_675
O7 H2 O1 0.94(2) 2.26(6) 2.915(6) 125(6) 2_675
O7 H2 F6 0.94(2) 2.40(3) 3.309(8) 160(6) 2_675
